data_2101296
loop_
_publ_author_name
'Ferguson, George'
'Carrol, Christopher D.'
'Glidewell, Christopher'
'Zakaria, Choudhury, M.'
'Lough, Alan, J.'

_publ_section_title
;
 Hydrogen bonding in diphenylmethanols, <i>R</i>CPh~2~OH: structures of
 monomeric (4-biphenyl)diphenylmethanol and
 diphenyl(2-pyridyl)methanol, dimeric 1,1,3-triphenylpropyn-1-ol,
 trimeric 2-methyl-1,1-diphenylpropan-1-ol, tetrameric
 diphenyl(2-thienyl)methanol, hexameric bis(pentafluorophenyl)methanol
 (at 293 and 173 K) and polymeric diphenylmethanol
;
_journal_issue 3
_journal_name_full 'Acta Crystallographica Section B'
_journal_page_first 367
_journal_page_last 377
_journal_paper_doi 10.1107/S0108768194013984
_journal_volume 51
_journal_year 1995
_chemical_formula_moiety 'C21 H16 O '
_chemical_formula_sum 'C21 H16 O'
_chemical_formula_weight 284.35
_chemical_name_common 1,1,3-triphenylpropyn-1-ol
_chemical_name_systematic
;
1,1,3-triphenylpropyn-1-ol
;
_space_group_IT_number 14
_symmetry_cell_setting monoclinic
_symmetry_space_group_name_Hall '-P 2ybc'
_symmetry_space_group_name_H-M 'P 1 21/c 1'
_cell_angle_alpha 90.0
_cell_angle_beta 91.365(12)
_cell_angle_gamma 90.0
_cell_formula_units_Z 4
_cell_length_a 5.9794(12)
_cell_length_b 9.953(3)
_cell_length_c 26.420(3)
_cell_measurement_reflns_used 25
_cell_measurement_temperature 293
_cell_measurement_theta_max 18.50
_cell_measurement_theta_min 10.50
_cell_volume 1571.9(6)
_computing_cell_refinement 'Enraf-Nonius DETTH and CELDIM'
_computing_data_collection 'Enraf-Nonius Cad4'
_computing_data_reduction 'NRCVAX DATRD2'
_computing_molecular_graphics NRCVAX
_computing_publication_material 'NRCVAX TABLES Jan 94,  SHELXL-93'
_computing_structure_refinement 'NRCVAX LSTSQ and SHELXL-93'
_computing_structure_solution 'NRCVAX SOLVER'
_diffrn_ambient_temperature 293
_diffrn_measurement_device 'Nonius CAD-4    '
_diffrn_measurement_method 'Theta/2theta scan b/P/b '
_diffrn_radiation_monochromator graphite
_diffrn_radiation_source 'xray tube'
_diffrn_radiation_type 'Molybdenum K\a'
_diffrn_radiation_wavelength 0.71069
_diffrn_reflns_av_R_equivalents 0.012
_diffrn_reflns_limit_h_max 7
_diffrn_reflns_limit_h_min -7
_diffrn_reflns_limit_k_max 11
_diffrn_reflns_limit_k_min 0
_diffrn_reflns_limit_l_max 31
_diffrn_reflns_limit_l_min 0
_diffrn_reflns_number 3020
_diffrn_reflns_theta_max 24.92
_diffrn_reflns_theta_min 2.00
_diffrn_standards_decay_% 1.0
_diffrn_standards_interval_time 120
_diffrn_standards_number 3
_exptl_absorpt_coefficient_mu 0.072
_exptl_absorpt_correction_T_max 1.0000
_exptl_absorpt_correction_T_min 1.0000
_exptl_absorpt_correction_type none
_exptl_crystal_colour colorless
_exptl_crystal_density_diffrn 1.202
_exptl_crystal_description needle
_exptl_crystal_F_000 600
_exptl_crystal_size_max 0.28
_exptl_crystal_size_mid 0.14
_exptl_crystal_size_min 0.10
_refine_diff_density_max 0.11
_refine_diff_density_min -0.12
_refine_ls_extinction_coef 0.0149(12)
_refine_ls_extinction_method SHELXL
_refine_ls_goodness_of_fit_all 0.803
_refine_ls_goodness_of_fit_obs 1.172
_refine_ls_hydrogen_treatment riding
_refine_ls_matrix_type full
_refine_ls_number_parameters 217
_refine_ls_number_reflns 2750
_refine_ls_number_restraints 0
_refine_ls_restrained_S_all 0.803
_refine_ls_restrained_S_obs 1.172
_refine_ls_R_factor_all 0.1767
_refine_ls_R_factor_obs 0.0385
_refine_ls_shift/esd_max 0.007
_refine_ls_shift/esd_mean 0.000
_refine_ls_structure_factor_coef Fsqd
_refine_ls_weighting_scheme
;calc w = 1/[\s^2^(F~o~^2^)+(0.0355P)^2^] where
P = (F~o~^2^+2F~c~^2^)/3
;
_refine_ls_wR_factor_all 0.0863
_refine_ls_wR_factor_obs 0.0689
_reflns_number_observed 971
_reflns_number_total 2750
_reflns_observed_criterion >2sigma(I)
_cod_data_source_file ab0331.cif
_cod_data_source_block 3
_cod_depositor_comments
;
The following automatic conversions were performed:
'_symmetry_cell_setting' value 'Monoclinic' changed to 'monoclinic'
according to '/home/saulius/struct/CIF-dictionaries/cif_core.dic'
dictionary named 'cif_core.dic' version 2.4.1 from 2010-06-29.

Automatic conversion script
Id: cif_fix_enum 1527 2010-12-29 10:47:43Z saulius 

The following automatic conversions were performed:

'_symmetry_cell_setting' value 'Monoclinic' changed to 'monoclinic'
according to /home/saulius/struct/CIF-dictionaries/cif_core.dic
dictionary named 'cif_core.dic' version 2.4.1 from 2010-06-29.

Automatic conversion script
Id: cif_fix_values 1715 2011-07-08 13:25:40Z adriana 
;
_cod_original_cell_volume 1571.9(5)
_cod_original_sg_symbol_H-M 'P 21/c'
_cod_original_formula_sum 'C21 H16 O '
_cod_database_code 2101296

loop_
_symmetry_equiv_pos_as_xyz
x,y,z
-x,-y,-z
-x,1/2+y,1/2-z
x,1/2-y,1/2+z

loop_
_atom_site_aniso_label
_atom_site_aniso_U_11
_atom_site_aniso_U_22
_atom_site_aniso_U_33
_atom_site_aniso_U_12
_atom_site_aniso_U_13
_atom_site_aniso_U_23
O1 0.0485(12) 0.0519(11) 0.0703(13) 0.0059(9) 0.0053(9) -0.0025(11)
C1 0.040(2) 0.0402(13) 0.0444(15) -0.0023(14) 0.0002(12) -0.0017(13)
C2 0.050(2) 0.0388(13) 0.048(2) -0.006(2) -0.0064(13) 0.0041(12)
C3 0.053(2) 0.0429(15) 0.045(2) -0.0053(15) -0.0069(13) 0.0075(13)
C11 0.043(2) 0.0383(15) 0.0449(15) -0.0083(14) -0.0027(14) 0.0063(12)
C12 0.063(2) 0.064(2) 0.071(2) -0.012(2) -0.020(2) 0.000(2)
C13 0.105(3) 0.099(3) 0.067(2) -0.021(3) -0.032(2) -0.005(2)
C14 0.125(4) 0.103(3) 0.042(2) -0.040(3) -0.002(2) -0.015(2)
C15 0.093(3) 0.112(3) 0.054(2) -0.001(2) 0.011(2) -0.023(2)
C16 0.063(2) 0.096(2) 0.045(2) 0.006(2) -0.001(2) -0.009(2)
C21 0.041(2) 0.0343(13) 0.0347(13) -0.0035(13) -0.0006(12) -0.0028(11)
C22 0.045(2) 0.055(2) 0.052(2) -0.013(2) -0.0030(14) 0.0048(14)
C23 0.063(2) 0.057(2) 0.056(2) -0.013(2) 0.008(2) 0.014(2)
C24 0.073(2) 0.057(2) 0.044(2) 0.006(2) -0.003(2) 0.013(2)
C25 0.055(2) 0.061(2) 0.044(2) 0.003(2) -0.0086(14) -0.0041(15)
C26 0.046(2) 0.046(2) 0.0432(15) -0.0076(14) 0.0003(13) -0.0004(13)
C31 0.048(2) 0.0368(14) 0.0404(14) -0.0038(15) -0.0066(13) 0.0055(13)
C32 0.062(2) 0.057(2) 0.055(2) 0.001(2) 0.0105(15) 0.0059(15)
C33 0.104(3) 0.038(2) 0.069(2) -0.006(2) 0.013(2) -0.002(2)
C34 0.093(3) 0.051(2) 0.067(2) -0.034(2) 0.007(2) 0.003(2)
C35 0.067(2) 0.059(2) 0.068(2) -0.015(2) 0.012(2) 0.001(2)
C36 0.062(2) 0.041(2) 0.056(2) 0.000(2) 0.000(2) -0.0008(15)

loop_
_atom_site_label
_atom_site_fract_x
_atom_site_fract_y
_atom_site_fract_z
_atom_site_U_iso_or_equiv
_atom_site_thermal_displace_type
_atom_site_calc_flag
_atom_site_refinement_flags
_atom_site_occupancy
_atom_site_type_symbol
O1 0.2999(3) 0.0294(2) 0.40658(7) 0.0568(5) Uani d . 1 O
C1 0.5134(4) -0.0242(2) 0.39348(8) 0.0416(6) Uani d . 1 C
C2 0.6693(4) 0.0895(2) 0.38561(8) 0.0460(7) Uani d . 1 C
C3 0.7822(4) 0.1854(3) 0.37968(8) 0.0472(7) Uani d . 1 C
C11 0.4757(4) -0.1002(2) 0.34379(9) 0.0421(6) Uani d . 1 C
C12 0.2794(5) -0.0911(3) 0.31559(11) 0.0665(8) Uani d . 1 C
C13 0.2487(7) -0.1633(4) 0.27178(13) 0.0906(11) Uani d . 1 C
C14 0.4112(7) -0.2484(4) 0.25552(12) 0.0901(12) Uani d . 1 C
C15 0.6094(7) -0.2576(3) 0.28245(11) 0.0862(11) Uani d . 1 C
C16 0.6401(5) -0.1831(3) 0.32613(10) 0.0679(8) Uani d . 1 C
C21 0.5921(4) -0.1196(2) 0.43514(8) 0.0368(6) Uani d . 1 C
C22 0.4453(4) -0.2179(2) 0.45097(9) 0.0506(7) Uani d . 1 C
C23 0.5056(5) -0.3084(3) 0.48825(9) 0.0586(8) Uani d . 1 C
C24 0.7165(5) -0.3022(3) 0.51052(9) 0.0578(7) Uani d . 1 C
C25 0.8649(5) -0.2059(3) 0.49528(9) 0.0534(7) Uani d . 1 C
C26 0.8033(4) -0.1152(2) 0.45740(8) 0.0451(7) Uani d . 1 C
C31 0.9121(4) 0.3057(2) 0.37299(8) 0.0417(6) Uani d . 1 C
C32 0.8390(5) 0.4261(3) 0.39295(9) 0.0578(7) Uani d . 1 C
C33 0.9636(6) 0.5421(3) 0.38742(10) 0.0704(9) Uani d . 1 C
C34 1.1574(6) 0.5389(3) 0.36114(10) 0.0704(9) Uani d . 1 C
C35 1.2300(5) 0.4210(3) 0.34128(10) 0.0647(8) Uani d . 1 C
C36 1.1105(4) 0.3054(3) 0.34725(9) 0.0532(7) Uani d . 1 C
H1 0.3146 0.0775 0.4316 0.113(14) Uiso calc R 1 H
H12 0.1634 -0.0338 0.32671 0.083(10) Uiso calc R 1 H
H13 0.1133 -0.1540 0.25256 0.135(14) Uiso calc R 1 H
H14 0.3871 -0.3007 0.22582 0.097(10) Uiso calc R 1 H
H15 0.7250 -0.3150 0.27112 0.119(13) Uiso calc R 1 H
H16 0.7784 -0.1893 0.34444 0.067(9) Uiso calc R 1 H
H22 0.3000 -0.2230 0.43576 0.040(7) Uiso calc R 1 H
H23 0.4024 -0.3749 0.49863 0.071(8) Uiso calc R 1 H
H24 0.7589 -0.3644 0.53629 0.053(7) Uiso calc R 1 H
H25 1.0099 -0.2012 0.51065 0.077(9) Uiso calc R 1 H
H26 0.9075 -0.0497 0.44674 0.049(7) Uiso calc R 1 H
H32 0.7024 0.4291 0.41057 0.046(7) Uiso calc R 1 H
H33 0.9142 0.6240 0.40190 0.104(11) Uiso calc R 1 H
H34 1.2415 0.6189 0.35673 0.074(8) Uiso calc R 1 H
H35 1.3651 0.4191 0.32309 0.070(8) Uiso calc R 1 H
H36 1.1645 0.2237 0.33353 0.063(8) Uiso calc R 1 H

loop_
_atom_type_symbol
_atom_type_description
_atom_type_scat_dispersion_real
_atom_type_scat_dispersion_imag
_atom_type_scat_source
C C 0.0033 0.0016 'International Tables Vol C Tables 4.2.6.8 and 6.1.1.4'
H H 0.0000 0.0000 'International Tables Vol C Tables 4.2.6.8 and 6.1.1.4'
O O 0.0106 0.0060 'International Tables Vol C Tables 4.2.6.8 and 6.1.1.4'

loop_
_geom_angle_atom_site_label_1
_geom_angle_atom_site_label_2
_geom_angle_atom_site_label_3
_geom_angle
_geom_angle_publ_flag
C1 O1 H1 109.5 yes
O1 C1 C2 108.4(2) yes
O1 C1 C21 108.6(2) yes
C2 C1 C21 113.1(2) yes
O1 C1 C11 106.1(2) yes
C2 C1 C11 109.7(2) yes
C21 C1 C11 110.5(2) yes
C3 C2 C1 175.8(3) yes
C2 C3 C31 177.7(3) yes
C16 C11 C12 117.6(3) no
C16 C11 C1 119.8(2) no
C12 C11 C1 122.6(3) no
C13 C12 C11 121.2(4) no
C14 C13 C12 120.6(4) no
C13 C14 C15 119.4(3) no
C14 C15 C16 119.6(4) no
C11 C16 C15 121.7(3) no
C26 C21 C22 118.2(2) no
C26 C21 C1 123.6(2) no
C22 C21 C1 118.2(2) no
C23 C22 C21 121.4(3) no
C22 C23 C24 119.8(3) no
C25 C24 C23 119.7(3) no
C24 C25 C26 120.2(3) no
C21 C26 C25 120.7(2) no
C36 C31 C32 118.2(2) no
C36 C31 C3 122.0(2) no
C32 C31 C3 119.8(2) no
C31 C32 C33 120.4(3) no
C34 C33 C32 120.0(3) no
C35 C34 C33 119.9(3) no
C34 C35 C36 120.6(3) no
C35 C36 C31 120.8(3) no

loop_
_geom_bond_atom_site_label_1
_geom_bond_atom_site_label_2
_geom_bond_distance
_geom_bond_publ_flag
O1 C1 1.433(2) yes
O1 H1 0.82 no
C1 C2 1.484(3) yes
C1 C11 1.527(3) yes
C1 C21 1.519(3) yes
C2 C3 1.181(3) yes
C3 C31 1.441(3) yes
C11 C12 1.378(3) no
C11 C16 1.374(3) no
C12 C13 1.371(4) no
C13 C14 1.366(4) no
C14 C15 1.371(4) no
C15 C16 1.381(3) no
C21 C22 1.386(3) no
C21 C26 1.381(3) no
C22 C23 1.376(3) no
C23 C24 1.380(3) no
C24 C25 1.373(3) no
C25 C26 1.391(3) no
C31 C32 1.384(3) no
C31 C36 1.381(3) no
C32 C33 1.384(3) no
C33 C34 1.366(4) no
C34 C35 1.361(3) no
C35 C36 1.365(3) no

loop_
_geom_contact_atom_site_label_1
_geom_contact_atom_site_label_2
_geom_contact_distance
_geom_contact_site_symmetry_2
_geom_contact_publ_flag
O1 C25 3.302(3) 2_656 yes
H1 C25 2.57 2_656 yes

loop_
_geom_torsion_atom_site_label_1
_geom_torsion_atom_site_label_2
_geom_torsion_atom_site_label_3
_geom_torsion_atom_site_label_4
_geom_torsion
_geom_torsion_publ_flag
H1 O1 C1 C2 -57 no
H1 O1 C1 C11 -174 no
H1 O1 C1 C21 67 no
O1 C1 C2 C3 -6.5(4) no
C11 C1 C2 C3 109.0(8) no
C21 C1 C2 C3 -127.0(9) no
O1 C1 C11 C12 10.7(4) no
O1 C1 C11 C16 -168.3(9) no
C2 C1 C11 C12 -106.2(7) no
C2 C1 C11 C16 74.8(6) no
C21 C1 C11 C12 128.3(8) no
C21 C1 C11 C16 -50.7(5) no
O1 C1 C21 C22 50.2(5) no
O1 C1 C21 C26 -131.1(8) no
C2 C1 C21 C22 170.6(8) no
C2 C1 C21 C26 -10.7(4) no
C11 C1 C21 C22 -65.9(6) no
C11 C1 C21 C26 112.8(7) no
C1 C2 C3 C31 7.8(4) no
C2 C3 C31 C32 16.6(5) no
C2 C3 C31 C36 -163.8(10) no
C1 C11 C12 C13 -178.3(10) no
C16 C11 C12 C13 0.7(6) no
C1 C11 C16 C15 177.4(10) no
C12 C11 C16 C15 -1.6(5) no
C11 C12 C13 C14 1.3(5) no
C12 C13 C14 C15 -2.3(5) no
C13 C14 C15 C16 1.4(6) no
C14 C15 C16 C11 0.6(5) no
C1 C21 C22 C23 179.5(9) no
C26 C21 C22 C23 0.7(4) no
C1 C21 C26 C25 -179.8(9) no
C22 C21 C26 C25 -1.1(4) no
C21 C22 C23 C24 -0.2(4) no
C22 C23 C24 C25 -0.1(4) no
C23 C24 C25 C26 -0.3(4) no
C24 C25 C26 C21 0.9(4) no
C3 C31 C32 C33 179.1(10) no
C36 C31 C32 C33 -0.5(5) no
C3 C31 C36 C35 179.7(9) no
C32 C31 C36 C35 -0.6(5) no
C31 C32 C33 C34 1.5(5) no
C32 C33 C34 C35 -1.3(5) no
C33 C34 C35 C36 0.1(5) no
C34 C35 C36 C31 0.8(5) no

loop_
_cod_related_entry_id
_cod_related_entry_database
_cod_related_entry_code
1 ChemSpider 120767
